data_4133457
loop_
_publ_author_name
'Li, Errui'
'Jie, Kecheng'
'Zhou, Yujuan'
'Zhao, Run'
'Huang, Feihe'

_publ_section_title
;
 Post-Synthetic Modification of Nonporous Adaptive Crystals of
 Pillar[4]arene[1]quinone by Capturing Vaporized Amines.
;
_journal_issue 44
_journal_name_full 'Journal of the American Chemical Society'
_journal_page_first 15070
_journal_page_last 15079
_journal_paper_doi 10.1021/jacs.8b10192
_journal_volume 140
_journal_year 2018
_chemical_formula_moiety 'C61 H82 N2 O10, C5 H13 N'
_chemical_formula_sum 'C66 H95 N3 O10'
_chemical_formula_weight 1090.45
_space_group_crystal_system triclinic
_space_group_IT_number 2
_space_group_name_Hall '-P 1'
_space_group_name_H-M_alt 'P -1'
_atom_sites_solution_hydrogens geom
_atom_sites_solution_primary direct
_audit_creation_date 2017-12-07
_audit_creation_method
;
Olex2 1.2-beta
(compiled 2016.02.19 svn.r3266 for OlexSys, GUI svn.r5155)
;
_cell_angle_alpha 97.3360(10)
_cell_angle_beta 100.5000(10)
_cell_angle_gamma 113.6740(10)
_cell_formula_units_Z 2
_cell_length_a 12.4043(3)
_cell_length_b 12.7618(3)
_cell_length_c 22.4296(5)
_cell_measurement_reflns_used 9393
_cell_measurement_temperature 173.15
_cell_measurement_theta_max 66.70
_cell_measurement_theta_min 3.97
_cell_volume 3116.82(13)
_computing_molecular_graphics 'Olex2 (Dolomanov et al., 2009)'
_computing_publication_material 'Olex2 (Dolomanov et al., 2009)'
_computing_structure_refinement 'ShelXL (Sheldrick, 2015)'
_computing_structure_solution 'ShelXT (Sheldrick, 2015)'
_diffrn_ambient_temperature 173.15
_diffrn_measured_fraction_theta_full 0.991
_diffrn_measured_fraction_theta_max 0.991
_diffrn_measurement_device_type 'Bruker APEX-II CCD'
_diffrn_measurement_method '\f and \w scans'
_diffrn_radiation_type CuK\a
_diffrn_radiation_wavelength 1.54178
_diffrn_reflns_av_R_equivalents 0.0266
_diffrn_reflns_av_unetI/netI 0.0194
_diffrn_reflns_Laue_measured_fraction_full 0.991
_diffrn_reflns_Laue_measured_fraction_max 0.991
_diffrn_reflns_limit_h_max 14
_diffrn_reflns_limit_h_min -14
_diffrn_reflns_limit_k_max 15
_diffrn_reflns_limit_k_min -15
_diffrn_reflns_limit_l_max 26
_diffrn_reflns_limit_l_min -26
_diffrn_reflns_number 50499
_diffrn_reflns_point_group_measured_fraction_full 0.991
_diffrn_reflns_point_group_measured_fraction_max 0.991
_diffrn_reflns_theta_full 66.709
_diffrn_reflns_theta_max 66.709
_diffrn_reflns_theta_min 3.880
_diffrn_standards_number 0
_exptl_absorpt_coefficient_mu 0.613
_exptl_absorpt_correction_T_max 0.3182
_exptl_absorpt_correction_T_min 0.2277
_exptl_absorpt_correction_type multi-scan
_exptl_absorpt_process_details
;
SADABS-2016/2 (Bruker,2016/2) was used for absorption correction.
wR2(int) was 0.0961 before and 0.0468 after correction.
The Ratio of minimum to maximum transmission is 0.7156.
The \l/2 correction factor is Not present.
;
_exptl_crystal_colour colourless
_exptl_crystal_colour_primary colourless
_exptl_crystal_density_diffrn 1.162
_exptl_crystal_description block
_exptl_crystal_F_000 1184
_refine_diff_density_max 0.664
_refine_diff_density_min -0.424
_refine_diff_density_rms 0.045
_refine_ls_extinction_method none
_refine_ls_goodness_of_fit_ref 1.052
_refine_ls_hydrogen_treatment constr
_refine_ls_matrix_type full
_refine_ls_number_parameters 794
_refine_ls_number_reflns 10931
_refine_ls_number_restraints 93
_refine_ls_restrained_S_all 1.070
_refine_ls_R_factor_all 0.0711
_refine_ls_R_factor_gt 0.0637
_refine_ls_shift/su_max 0.000
_refine_ls_shift/su_mean 0.000
_refine_ls_structure_factor_coef Fsqd
_refine_ls_weighting_details 'w=1/[\s^2^(Fo^2^)+(0.0923P)^2^+1.8335P] where P=(Fo^2^+2Fc^2^)/3'
_refine_ls_weighting_scheme calc
_refine_ls_wR_factor_gt 0.1787
_refine_ls_wR_factor_ref 0.1854
_reflns_Friedel_coverage 0.000
_reflns_number_gt 9440
_reflns_number_total 10931
_reflns_threshold_expression 'I > 2\s(I)'
_cod_data_source_file ja8b10192_si_006.cif
_cod_data_source_block 171204zd_etp5q_0m
_cod_database_code 4133457
_shelx_space_group_comment
;
The symmetry employed for this shelxl refinement is uniquely defined
by the following loop, which should always be used as a source of
symmetry information in preference to the above space-group names.
They are only intended as comments.
;
_olex2_refinement_description
;
1. Fixed Uiso
 At 1.2 times of:
  All C(H) groups, All C(H,H) groups, All C(H,H,H,H) groups, All N(H) groups,
  All N(H,H) groups
 At 1.5 times of:
  All C(H,H,H) groups, All C(H,H,H,H,H,H) groups
2. Restrained distances
 C63-C62
 1.5 with sigma of 0.01
 C63-C64
 1.5 with sigma of 0.01
 H3D-H12C
 2.2 with sigma of 0.01
3. Rigid body (RIGU) restrains
 C5, C6, C7, C6A
 with sigma for 1-2 distances of 0.004 and sigma for 1-3 distances of 0.004
 C11, C12A, C12, C13, C13A, C14, C15A, C15, C14A
 with sigma for 1-2 distances of 0.004 and sigma for 1-3 distances of 0.004
 N3, C62, C63, C64, C65, C66
 with sigma for 1-2 distances of 0.004 and sigma for 1-3 distances of 0.004
4. Others
 Sof(H5B)=Sof(C6A)=Sof(H6AA)=Sof(H6AB)=Sof(H6AC)=Sof(C7A)=Sof(H7AA)=Sof(H7AB)=
 Sof(H7AC)=1-FVAR(1)
 Sof(H5A)=Sof(C6)=Sof(H6A)=Sof(H6B)=Sof(H6C)=Sof(C7)=Sof(H7A)=Sof(H7B)=
 Sof(H7C)=FVAR(1)
 Sof(H11C)=Sof(H11D)=Sof(C12A)=Sof(H12C)=Sof(H12D)=Sof(C13A)=Sof(H13A)=
 Sof(C15A)=Sof(H15D)=Sof(H15E)=Sof(H15F)=Sof(C14A)=Sof(H14D)=Sof(H14E)=
 Sof(H14F)=1-FVAR(2)
 Sof(H11A)=Sof(H11B)=Sof(C12)=Sof(H12A)=Sof(H12B)=Sof(C13)=Sof(H13)=Sof(C14)=
 Sof(H14A)=Sof(H14B)=Sof(H14C)=Sof(C15)=Sof(H15A)=Sof(H15B)=Sof(H15C)=FVAR(2)
 Sof(H63C)=Sof(H63D)=Sof(H65D)=Sof(H65E)=Sof(H65F)=Sof(H66D)=Sof(H66E)=
 Sof(H66F)=Sof(C64A)=Sof(H64A)=1-FVAR(3)
 Sof(H63A)=Sof(H63B)=Sof(C64)=Sof(H64)=Sof(H65A)=Sof(H65B)=Sof(H65C)=Sof(H66A)=
 Sof(H66B)=Sof(H66C)=FVAR(3)
5.a Ternary CH refined with riding coordinates:
 C5(H5A), C5(H5B), C13(H13), C64(H64), C13A(H13A), C64A(H64A)
5.b Secondary CH2 refined with riding coordinates:
 C3(H3A,H3B), C4(H4A,H4B), C11(H11A,H11B), C11(H11C,H11D), C12(H12A,H12B),
 C17(H17A,H17B), C20(H20A,H20B), C25(H25A,H25B), C28(H28A,H28B), C31(H31A,H31B),
  C36(H36A,H36B), C39(H39A,H39B), C42(H42A,H42B), C47(H47A,H47B), C50(H50A,
 H50B), C53(H53A,H53B), C58(H58A,H58B), C61(H61A,H61B), C62(H62A,H62B),
 C63(H63C,H63D), C63(H63A,H63B), C12A(H12C,H12D)
5.c Me refined with riding coordinates:
 C65(H65A,H65B,H65C), C65(H65D,H65E,H65F), C66(H66A,H66B,H66C), C66(H66D,H66E,
 H66F)
5.d Aromatic/amide H refined with riding coordinates:
 N1(H1), N2(H2), C22(H22), C27(H27), C33(H33), C38(H38), C44(H44), C49(H49),
 C55(H55), C60(H60)
5.e X=CH2 refined with riding coordinates:
 N3(H3C,H3D)
5.f Idealised Me refined as rotating group:
 C6(H6A,H6B,H6C), C7(H7A,H7B,H7C), C14(H14A,H14B,H14C), C15(H15A,H15B,H15C),
 C21(H21A,H21B,H21C), C26(H26A,H26B,H26C), C32(H32A,H32B,H32C), C37(H37A,H37B,
 H37C), C43(H43A,H43B,H43C), C48(H48A,H48B,H48C), C54(H54A,H54B,H54C), C59(H59A,
 H59B,H59C), C6A(H6AA,H6AB,H6AC), C15A(H15D,H15E,H15F), C14A(H14D,H14E,H14F),
 C7A(H7AA,H7AB,H7AC)
;
_shelx_shelxl_version_number 2014/7
_olex2_submission_special_instructions 'No special instructions were received'

loop_
_space_group_symop_operation_xyz
'x, y, z'
'-x, -y, -z'

loop_
_atom_site_label
_atom_site_type_symbol
_atom_site_fract_x
_atom_site_fract_y
_atom_site_fract_z
_atom_site_U_iso_or_equiv
_atom_site_adp_type
_atom_site_occupancy
_atom_site_site_symmetry_order
_atom_site_calc_flag
_atom_site_refinement_flags_posn
_atom_site_refinement_flags_adp
_atom_site_refinement_flags_occupancy
_atom_site_disorder_assembly
_atom_site_disorder_group
O1 O 0.89128(16) 0.53800(15) 0.46719(9) 0.0621(5) Uani 1 1 d . . . . .
O2 O 0.42976(16) 0.23220(16) 0.41992(9) 0.0627(5) Uani 1 1 d . . . . .
O3 O 0.54501(16) 0.69592(15) 0.37855(8) 0.0547(4) Uani 1 1 d . . . . .
O4 O 0.89285(14) 0.69180(15) 0.25592(8) 0.0511(4) Uani 1 1 d . . . . .
O5 O 0.45429(14) 0.60529(14) 0.14754(7) 0.0490(4) Uani 1 1 d . . . . .
O6 O 0.72692(15) 0.42136(15) 0.04058(8) 0.0554(4) Uani 1 1 d . . . . .
O7 O 0.25421(15) 0.19123(15) 0.03239(8) 0.0534(4) Uani 1 1 d . . . . .
O8 O 0.59125(13) 0.01901(13) 0.10241(6) 0.0432(3) Uani 1 1 d . . . . .
O9 O 0.24602(14) -0.01254(18) 0.21230(7) 0.0588(5) Uani 1 1 d . . . . .
O10 O 0.70534(13) 0.04723(14) 0.33202(6) 0.0436(3) Uani 1 1 d . . . . .
N1 N 0.85034(17) 0.32357(17) 0.45931(8) 0.0467(4) Uani 1 1 d . . . . .
H1 H 0.9182 0.3878 0.4655 0.056 Uiso 1 1 calc R . . . .
N2 N 0.47826(19) 0.45890(19) 0.41235(10) 0.0541(5) Uani 1 1 d . . . . .
H2 H 0.5022 0.5345 0.4144 0.065 Uiso 1 1 calc R . . . .
C1 C 0.7810(2) 0.4688(2) 0.45172(10) 0.0467(5) Uani 1 1 d . . . . .
C2 C 0.7485(2) 0.33768(19) 0.44447(9) 0.0423(5) Uani 1 1 d . . . . .
C3 C 0.8671(2) 0.21894(19) 0.46691(10) 0.0433(5) Uani 1 1 d . . . . .
H3A H 0.9528 0.2353 0.4684 0.052 Uiso 1 1 calc R . . . .
H3B H 0.8145 0.1546 0.4302 0.052 Uiso 1 1 calc R . . . .
C4 C 0.8373(2) 0.1784(2) 0.52534(10) 0.0455(5) Uani 1 1 d . . . . .
H4A H 0.7546 0.1698 0.5260 0.055 Uiso 1 1 calc R . . . .
H4B H 0.8956 0.2392 0.5623 0.055 Uiso 1 1 calc R . . . .
C5 C 0.8427(3) 0.0621(2) 0.52942(13) 0.0589(6) Uani 1 1 d . U . . .
H5A H 0.9224 0.0721 0.5212 0.071 Uiso 0.589(7) 1 calc R . P A 1
H5B H 0.7825 0.0078 0.4902 0.071 Uiso 0.411(7) 1 calc R . P A 2
C6 C 0.8514(7) 0.0401(5) 0.5981(3) 0.0690(16) Uani 0.589(7) 1 d . U P A 1
H6A H 0.9272 0.1012 0.6262 0.103 Uiso 0.589(7) 1 calc GR . P A 1
H6B H 0.8506 -0.0370 0.5983 0.103 Uiso 0.589(7) 1 calc GR . P A 1
H6C H 0.7817 0.0424 0.6119 0.103 Uiso 0.589(7) 1 calc GR . P A 1
C7 C 0.7525(5) -0.0465(4) 0.4863(2) 0.0740(17) Uani 0.589(7) 1 d . U P A 1
H7A H 0.6719 -0.0639 0.4932 0.111 Uiso 0.589(7) 1 calc GR . P A 1
H7B H 0.7736 -0.1109 0.4932 0.111 Uiso 0.589(7) 1 calc GR . P A 1
H7C H 0.7513 -0.0375 0.4434 0.111 Uiso 0.589(7) 1 calc GR . P A 1
C8 C 0.6279(2) 0.25572(19) 0.42446(9) 0.0408(5) Uani 1 1 d . . . . .
C9 C 0.5368(2) 0.2985(2) 0.42295(10) 0.0452(5) Uani 1 1 d . . . . .
C10 C 0.5690(2) 0.4273(2) 0.42510(10) 0.0443(5) Uani 1 1 d . . . . .
C11 C 0.3468(3) 0.3897(3) 0.39563(16) 0.0690(8) Uani 1 1 d . U . . .
H11A H 0.3221 0.3476 0.4285 0.083 Uiso 0.555(7) 1 calc R . P B 1
H11B H 0.3208 0.3310 0.3562 0.083 Uiso 0.555(7) 1 calc R . P B 1
H11C H 0.3160 0.3966 0.4330 0.083 Uiso 0.445(7) 1 calc R . P B 2
H11D H 0.3272 0.3061 0.3808 0.083 Uiso 0.445(7) 1 calc R . P B 2
C12 C 0.2891(5) 0.4699(4) 0.3883(2) 0.0519(13) Uani 0.555(7) 1 d . U P B 1
H12A H 0.3120 0.5086 0.3541 0.062 Uiso 0.555(7) 1 calc R . P B 1
H12B H 0.3213 0.5318 0.4270 0.062 Uiso 0.555(7) 1 calc R . P B 1
C13 C 0.1522(6) 0.4097(5) 0.3748(3) 0.0701(17) Uani 0.555(7) 1 d . U P B 1
H13 H 0.1309 0.3690 0.4091 0.084 Uiso 0.555(7) 1 calc R . P B 1
C14 C 0.0956(10) 0.3168(10) 0.3140(8) 0.117(4) Uani 0.555(7) 1 d . U P B 1
H14A H 0.1421 0.3440 0.2836 0.176 Uiso 0.555(7) 1 calc GR . P B 1
H14B H 0.0111 0.3032 0.2977 0.176 Uiso 0.555(7) 1 calc GR . P B 1
H14C H 0.0973 0.2434 0.3216 0.176 Uiso 0.555(7) 1 calc GR . P B 1
C15 C 0.0996(5) 0.4986(6) 0.3744(4) 0.081(2) Uani 0.555(7) 1 d . U P B 1
H15A H 0.1425 0.5610 0.4123 0.121 Uiso 0.555(7) 1 calc GR . P B 1
H15B H 0.0128 0.4595 0.3729 0.121 Uiso 0.555(7) 1 calc GR . P B 1
H15C H 0.1095 0.5325 0.3379 0.121 Uiso 0.555(7) 1 calc GR . P B 1
C16 C 0.6884(2) 0.5076(2) 0.43932(10) 0.0450(5) Uani 1 1 d . . . . .
C17 C 0.7269(2) 0.6374(2) 0.44142(10) 0.0495(5) Uani 1 1 d . . . . .
H17A H 0.8112 0.6827 0.4678 0.059 Uiso 1 1 calc R . . . .
H17B H 0.6733 0.6626 0.4610 0.059 Uiso 1 1 calc R . . . .
C18 C 0.7209(2) 0.66551(19) 0.37695(10) 0.0455(5) Uani 1 1 d . . . . .
C19 C 0.6300(2) 0.69180(19) 0.34697(10) 0.0454(5) Uani 1 1 d . . . . .
C20 C 0.4846(4) 0.7661(3) 0.36241(16) 0.0874(11) Uani 1 1 d . . . . .
H20A H 0.4218 0.7258 0.3225 0.105 Uiso 1 1 calc R . . . .
H20B H 0.5439 0.8421 0.3573 0.105 Uiso 1 1 calc R . . . .
C21 C 0.4264(5) 0.7869(4) 0.4125(2) 0.1195(18) Uani 1 1 d . . . . .
H21A H 0.3867 0.8372 0.4021 0.179 Uiso 1 1 calc GR . . . .
H21B H 0.4888 0.8254 0.4521 0.179 Uiso 1 1 calc GR . . . .
H21C H 0.3656 0.7116 0.4163 0.179 Uiso 1 1 calc GR . . . .
C22 C 0.6249(2) 0.71187(19) 0.28703(10) 0.0432(5) Uani 1 1 d . . . . .
H22 H 0.5605 0.7276 0.2668 0.052 Uiso 1 1 calc R . . . .
C23 C 0.7116(2) 0.70948(18) 0.25613(10) 0.0414(5) Uani 1 1 d . . . . .
C24 C 0.8062(2) 0.68762(18) 0.28748(10) 0.0427(5) Uani 1 1 d . . . . .
C25 C 0.9912(2) 0.6705(3) 0.28548(13) 0.0599(6) Uani 1 1 d . . . . .
H25A H 0.9603 0.5898 0.2926 0.072 Uiso 1 1 calc R . . . .
H25B H 1.0350 0.7265 0.3262 0.072 Uiso 1 1 calc R . . . .
C26 C 1.0754(3) 0.6856(3) 0.24350(16) 0.0773(8) Uani 1 1 d . . . . .
H26A H 1.0318 0.6283 0.2038 0.116 Uiso 1 1 calc GR . . . .
H26B H 1.1454 0.6734 0.2633 0.116 Uiso 1 1 calc GR . . . .
H26C H 1.1040 0.7652 0.2360 0.116 Uiso 1 1 calc GR . . . .
C27 C 0.8087(2) 0.66437(18) 0.34657(10) 0.0449(5) Uani 1 1 d . . . . .
H27 H 0.8721 0.6473 0.3667 0.054 Uiso 1 1 calc R . . . .
C28 C 0.7047(2) 0.73120(18) 0.19093(10) 0.0430(5) Uani 1 1 d . . . . .
H28A H 0.7881 0.7788 0.1876 0.052 Uiso 1 1 calc R . . . .
H28B H 0.6576 0.7774 0.1840 0.052 Uiso 1 1 calc R . . . .
C29 C 0.64617(19) 0.61952(18) 0.14024(9) 0.0396(4) Uani 1 1 d . . . . .
C30 C 0.5198(2) 0.55826(19) 0.11947(10) 0.0404(5) Uani 1 1 d . . . . .
C31 C 0.3247(2) 0.5464(3) 0.12641(13) 0.0587(6) Uani 1 1 d . . . . .
H31A H 0.2953 0.4626 0.1281 0.070 Uiso 1 1 calc R . . . .
H31B H 0.2976 0.5512 0.0829 0.070 Uiso 1 1 calc R . . . .
C32 C 0.2752(3) 0.6068(3) 0.16900(17) 0.0759(8) Uani 1 1 d . . . . .
H32A H 0.1867 0.5747 0.1531 0.114 Uiso 1 1 calc GR . . . .
H32B H 0.3123 0.6912 0.1706 0.114 Uiso 1 1 calc GR . . . .
H32C H 0.2947 0.5935 0.2109 0.114 Uiso 1 1 calc GR . . . .
C33 C 0.4664(2) 0.45656(19) 0.07308(9) 0.0408(5) Uani 1 1 d . . . . .
H33 H 0.3801 0.4173 0.0586 0.049 Uiso 1 1 calc R . . . .
C34 C 0.5360(2) 0.41063(19) 0.04722(9) 0.0407(5) Uani 1 1 d . . . . .
C35 C 0.6621(2) 0.47170(19) 0.06777(10) 0.0431(5) Uani 1 1 d . . . . .
C36 C 0.8554(2) 0.4744(2) 0.06189(13) 0.0566(6) Uani 1 1 d . . . . .
H36A H 0.8807 0.4884 0.1078 0.068 Uiso 1 1 calc R . . . .
H36B H 0.8906 0.5505 0.0497 0.068 Uiso 1 1 calc R . . . .
C37 C 0.8985(3) 0.3905(3) 0.03217(17) 0.0749(8) Uani 1 1 d . . . . .
H37A H 0.8703 0.3752 -0.0132 0.112 Uiso 1 1 calc GR . . . .
H37B H 0.8654 0.3166 0.0458 0.112 Uiso 1 1 calc GR . . . .
H37C H 0.9877 0.4253 0.0446 0.112 Uiso 1 1 calc GR . . . .
C38 C 0.7163(2) 0.57558(19) 0.11316(10) 0.0438(5) Uani 1 1 d . . . . .
H38 H 0.8026 0.6172 0.1259 0.053 Uiso 1 1 calc R . . . .
C39 C 0.4741(2) 0.29406(19) 0.00019(9) 0.0439(5) Uani 1 1 d . . . . .
H39A H 0.3980 0.2876 -0.0267 0.053 Uiso 1 1 calc R . . . .
H39B H 0.5283 0.2901 -0.0266 0.053 Uiso 1 1 calc R . . . .
C40 C 0.44512(19) 0.19325(18) 0.03302(9) 0.0401(5) Uani 1 1 d . . . . .
C41 C 0.3357(2) 0.14524(19) 0.05052(9) 0.0421(5) Uani 1 1 d . . . . .
C42 C 0.1423(3) 0.1461(3) 0.04703(18) 0.0773(9) Uani 1 1 d . . . . .
H42A H 0.1541 0.1629 0.0927 0.093 Uiso 1 1 calc R . . . .
H42B H 0.0992 0.0600 0.0308 0.093 Uiso 1 1 calc R . . . .
C43 C 0.0695(3) 0.2053(3) 0.0168(2) 0.0997(13) Uani 1 1 d . . . . .
H43A H 0.0603 0.1896 -0.0282 0.150 Uiso 1 1 calc GR . . . .
H43B H 0.1123 0.2902 0.0340 0.150 Uiso 1 1 calc GR . . . .
H43C H -0.0111 0.1745 0.0252 0.150 Uiso 1 1 calc GR . . . .
C44 C 0.31370(19) 0.05732(19) 0.08349(9) 0.0423(5) Uani 1 1 d . . . . .
H44 H 0.2385 0.0252 0.0945 0.051 Uiso 1 1 calc R . . . .
C45 C 0.39932(19) 0.01521(18) 0.10081(9) 0.0390(4) Uani 1 1 d . . . . .
C46 C 0.50856(19) 0.06255(18) 0.08331(9) 0.0386(4) Uani 1 1 d . . . . .
C47 C 0.7021(2) 0.0627(2) 0.08359(10) 0.0456(5) Uani 1 1 d . . . . .
H47A H 0.7476 0.1487 0.0996 0.055 Uiso 1 1 calc R . . . .
H47B H 0.6848 0.0457 0.0376 0.055 Uiso 1 1 calc R . . . .
C48 C 0.7759(2) 0.0019(2) 0.11006(12) 0.0561(6) Uani 1 1 d . . . . .
H48A H 0.7299 -0.0831 0.0938 0.084 Uiso 1 1 calc GR . . . .
H48B H 0.7926 0.0195 0.1555 0.084 Uiso 1 1 calc GR . . . .
H48C H 0.8530 0.0298 0.0980 0.084 Uiso 1 1 calc GR . . . .
C49 C 0.52963(19) 0.14937(18) 0.04940(9) 0.0398(4) Uani 1 1 d . . . . .
H49 H 0.6036 0.1795 0.0371 0.048 Uiso 1 1 calc R . . . .
C50 C 0.3754(2) -0.07947(19) 0.13826(9) 0.0422(5) Uani 1 1 d . . . . .
H50A H 0.2864 -0.1281 0.1293 0.051 Uiso 1 1 calc R . . . .
H50B H 0.4125 -0.1312 0.1249 0.051 Uiso 1 1 calc R . . . .
C51 C 0.42626(18) -0.02919(18) 0.20785(9) 0.0387(4) Uani 1 1 d . . . . .
C52 C 0.36076(19) 0.0049(2) 0.24390(10) 0.0435(5) Uani 1 1 d . . . . .
C53 C 0.1787(2) 0.0296(3) 0.24515(13) 0.0681(8) Uani 1 1 d . . . . .
H53A H 0.2241 0.1154 0.2617 0.082 Uiso 1 1 calc R . . . .
H53B H 0.1636 -0.0089 0.2804 0.082 Uiso 1 1 calc R . . . .
C54 C 0.0598(3) 0.0005(4) 0.19943(16) 0.0896(11) Uani 1 1 d . . . . .
H54A H 0.0760 0.0414 0.1656 0.134 Uiso 1 1 calc GR . . . .
H54B H 0.0089 0.0255 0.2207 0.134 Uiso 1 1 calc GR . . . .
H54C H 0.0172 -0.0844 0.1823 0.134 Uiso 1 1 calc GR . . . .
C55 C 0.40992(19) 0.0522(2) 0.30750(10) 0.0434(5) Uani 1 1 d . . . . .
H55 H 0.3628 0.0735 0.3312 0.052 Uiso 1 1 calc R . . . .
C56 C 0.52656(18) 0.06924(17) 0.33729(9) 0.0373(4) Uani 1 1 d . . . . .
C57 C 0.59194(18) 0.03432(17) 0.30118(9) 0.0361(4) Uani 1 1 d . . . . .
C58 C 0.7785(2) 0.0218(2) 0.29563(10) 0.0448(5) Uani 1 1 d . . . . .
H58A H 0.8065 0.0820 0.2710 0.054 Uiso 1 1 calc R . . . .
H58B H 0.7303 -0.0557 0.2665 0.054 Uiso 1 1 calc R . . . .
C59 C 0.8861(2) 0.0213(3) 0.33877(12) 0.0629(7) Uani 1 1 d . . . . .
H59A H 0.9358 0.0011 0.3144 0.094 Uiso 1 1 calc GR . . . .
H59B H 0.8575 -0.0369 0.3638 0.094 Uiso 1 1 calc GR . . . .
H59C H 0.9351 0.0992 0.3663 0.094 Uiso 1 1 calc GR . . . .
C60 C 0.54177(18) -0.01409(17) 0.23756(9) 0.0376(4) Uani 1 1 d . . . . .
H60 H 0.5878 -0.0374 0.2139 0.045 Uiso 1 1 calc R . . . .
C61 C 0.5777(2) 0.12262(18) 0.40734(9) 0.0404(4) Uani 1 1 d . . . . .
H61A H 0.5123 0.0882 0.4284 0.048 Uiso 1 1 calc R . . . .
H61B H 0.6435 0.1004 0.4233 0.048 Uiso 1 1 calc R . . . .
N3 N 0.3858(5) 0.3325(7) 0.2133(3) 0.215(3) Uani 1 1 d . U . . .
H3C H 0.3640 0.3326 0.1738 0.258 Uiso 1 1 calc R . . . .
H3D H 0.3365 0.3310 0.2372 0.258 Uiso 1 1 calc DR . . . .
C62 C 0.4907(5) 0.3345(5) 0.2365(2) 0.1304(17) Uani 1 1 d D U . . .
H62A H 0.4703 0.2652 0.2553 0.157 Uiso 1 1 calc R . . . .
H62B H 0.5302 0.4035 0.2719 0.157 Uiso 1 1 calc R . . . .
C63 C 0.5876(5) 0.3371(6) 0.21018(19) 0.1288(17) Uani 1 1 d D U . . .
H63C H 0.5591 0.2547 0.1882 0.155 Uiso 0.400(14) 1 calc R . P C 2
H63D H 0.5837 0.3807 0.1770 0.155 Uiso 0.400(14) 1 calc R . P C 2
H63A H 0.5462 0.2921 0.1668 0.155 Uiso 0.600(14) 1 calc R . P C 1
H63B H 0.6301 0.4199 0.2073 0.155 Uiso 0.600(14) 1 calc R . P C 1
C64 C 0.6827(6) 0.3042(8) 0.2278(2) 0.082(2) Uani 0.600(14) 1 d D U P C 1
H64 H 0.6433 0.2164 0.2170 0.098 Uiso 0.600(14) 1 calc R . P C 1
C65 C 0.7461(4) 0.3391(4) 0.29659(16) 0.1091(14) Uani 1 1 d . U . . .
H65A H 0.8101 0.3121 0.3037 0.164 Uiso 0.600(14) 1 calc R . P C 1
H65B H 0.7825 0.4247 0.3106 0.164 Uiso 0.600(14) 1 calc R . P C 1
H65C H 0.6867 0.3030 0.3200 0.164 Uiso 0.600(14) 1 calc R . P C 1
H65D H 0.8349 0.3698 0.3099 0.164 Uiso 0.400(14) 1 calc R . P C 2
H65E H 0.7174 0.3720 0.3287 0.164 Uiso 0.400(14) 1 calc R . P C 2
H65F H 0.7090 0.2533 0.2901 0.164 Uiso 0.400(14) 1 calc R . P C 2
C66 C 0.7777(5) 0.3399(4) 0.19355(18) 0.1163(15) Uani 1 1 d . U . . .
H66A H 0.8393 0.3133 0.2089 0.174 Uiso 0.600(14) 1 calc R . P C 1
H66B H 0.7409 0.3046 0.1491 0.174 Uiso 0.600(14) 1 calc R . P C 1
H66C H 0.8162 0.4256 0.1999 0.174 Uiso 0.600(14) 1 calc R . P C 1
H66D H 0.8637 0.3719 0.2161 0.174 Uiso 0.400(14) 1 calc R . P C 2
H66E H 0.7435 0.2541 0.1818 0.174 Uiso 0.400(14) 1 calc R . P C 2
H66F H 0.7710 0.3711 0.1560 0.174 Uiso 0.400(14) 1 calc R . P C 2
C6A C 0.9490(6) 0.0556(6) 0.5242(3) 0.063(2) Uani 0.411(7) 1 d . U P A 2
H6AA H 0.9692 0.0804 0.4865 0.094 Uiso 0.411(7) 1 calc GR . P A 2
H6AB H 0.9380 -0.0254 0.5217 0.094 Uiso 0.411(7) 1 calc GR . P A 2
H6AC H 1.0152 0.1072 0.5606 0.094 Uiso 0.411(7) 1 calc GR . P A 2
C12A C 0.2838(9) 0.4292(10) 0.3458(5) 0.156(6) Uani 0.445(7) 1 d . U P B 2
H12C H 0.3292 0.4422 0.3134 0.187 Uiso 0.445(7) 1 calc DR . P B 2
H12D H 0.2867 0.5054 0.3642 0.187 Uiso 0.445(7) 1 calc R . P B 2
C13A C 0.1374(14) 0.334(2) 0.3118(10) 0.148(7) Uani 0.445(7) 1 d . U P B 2
H13A H 0.1275 0.2543 0.3171 0.178 Uiso 0.445(7) 1 calc R . P B 2
C15A C 0.0819(13) 0.378(2) 0.3582(8) 0.158(6) Uani 0.445(7) 1 d . U P B 2
H15D H 0.1115 0.3667 0.3992 0.237 Uiso 0.445(7) 1 calc GR . P B 2
H15E H -0.0071 0.3348 0.3447 0.237 Uiso 0.445(7) 1 calc GR . P B 2
H15F H 0.1053 0.4621 0.3605 0.237 Uiso 0.445(7) 1 calc GR . P B 2
C14A C 0.0964(13) 0.3263(18) 0.2488(8) 0.195(8) Uani 0.445(7) 1 d . U P B 2
H14D H 0.0889 0.3981 0.2429 0.292 Uiso 0.445(7) 1 calc GR . P B 2
H14E H 0.0167 0.2586 0.2321 0.292 Uiso 0.445(7) 1 calc GR . P B 2
H14F H 0.1546 0.3167 0.2270 0.292 Uiso 0.445(7) 1 calc GR . P B 2
C7A C 0.7825(10) 0.0189(8) 0.5778(5) 0.072(2) Uani 0.411(7) 1 d . . P A 2
H7AA H 0.8350 0.0664 0.6188 0.107 Uiso 0.411(7) 1 calc GR . P A 2
H7AB H 0.7673 -0.0632 0.5756 0.107 Uiso 0.411(7) 1 calc GR . P A 2
H7AC H 0.7049 0.0246 0.5713 0.107 Uiso 0.411(7) 1 calc GR . P A 2
C64A C 0.7093(8) 0.3743(11) 0.2342(3) 0.059(3) Uani 0.400(14) 1 d . . P C 2
H64A H 0.7463 0.4620 0.2439 0.071 Uiso 0.400(14) 1 calc R . P C 2

loop_
_atom_site_aniso_label
_atom_site_aniso_U_11
_atom_site_aniso_U_22
_atom_site_aniso_U_33
_atom_site_aniso_U_23
_atom_site_aniso_U_13
_atom_site_aniso_U_12
O1 0.0528(10) 0.0489(9) 0.0769(12) 0.0116(8) -0.0062(9) 0.0251(8)
O2 0.0530(10) 0.0635(11) 0.0876(13) 0.0268(9) 0.0301(9) 0.0331(9)
O3 0.0717(11) 0.0659(10) 0.0572(10) 0.0299(8) 0.0328(8) 0.0485(9)
O4 0.0466(9) 0.0595(10) 0.0543(9) 0.0126(7) 0.0143(7) 0.0297(8)
O5 0.0456(9) 0.0545(9) 0.0566(9) 0.0106(7) 0.0185(7) 0.0296(7)
O6 0.0521(10) 0.0645(10) 0.0566(10) 0.0048(8) 0.0226(8) 0.0312(8)
O7 0.0492(9) 0.0648(10) 0.0587(10) 0.0237(8) 0.0138(7) 0.0341(8)
O8 0.0411(8) 0.0526(8) 0.0397(7) 0.0139(6) 0.0077(6) 0.0243(7)
O9 0.0368(8) 0.0963(13) 0.0467(9) 0.0204(9) 0.0084(7) 0.0320(9)
O10 0.0418(8) 0.0600(9) 0.0323(7) 0.0032(6) 0.0027(6) 0.0303(7)
N1 0.0452(10) 0.0472(10) 0.0473(10) 0.0089(8) 0.0016(8) 0.0247(8)
N2 0.0564(12) 0.0606(12) 0.0643(12) 0.0255(10) 0.0236(10) 0.0373(10)
C1 0.0522(14) 0.0489(12) 0.0408(11) 0.0097(9) 0.0039(10) 0.0273(11)
C2 0.0496(12) 0.0488(12) 0.0323(10) 0.0096(8) 0.0072(9) 0.0266(10)
C3 0.0448(12) 0.0471(11) 0.0407(11) 0.0055(9) 0.0039(9) 0.0269(10)
C4 0.0451(12) 0.0532(13) 0.0379(11) 0.0037(9) 0.0035(9) 0.0262(10)
C5 0.0668(16) 0.0480(13) 0.0661(15) 0.0168(11) 0.0256(13) 0.0243(12)
C6 0.084(4) 0.058(3) 0.058(3) 0.024(2) 0.004(3) 0.026(3)
C7 0.100(4) 0.048(2) 0.058(3) 0.014(2) 0.008(2) 0.021(2)
C8 0.0483(12) 0.0485(12) 0.0322(10) 0.0109(8) 0.0114(9) 0.0267(10)
C9 0.0501(13) 0.0558(13) 0.0387(11) 0.0153(9) 0.0146(9) 0.0291(11)
C10 0.0550(13) 0.0567(13) 0.0358(10) 0.0155(9) 0.0150(9) 0.0356(11)
C11 0.0557(15) 0.0765(18) 0.095(2) 0.0404(16) 0.0283(15) 0.0388(14)
C12 0.057(3) 0.066(3) 0.052(3) 0.022(2) 0.021(2) 0.040(2)
C13 0.053(3) 0.067(3) 0.109(5) 0.034(3) 0.026(3) 0.039(3)
C14 0.081(7) 0.090(5) 0.163(8) -0.006(6) 0.003(6) 0.042(5)
C15 0.057(3) 0.080(4) 0.126(5) 0.034(3) 0.022(3) 0.046(3)
C16 0.0558(13) 0.0514(12) 0.0369(11) 0.0133(9) 0.0104(9) 0.0321(11)
C17 0.0659(15) 0.0506(13) 0.0401(11) 0.0113(9) 0.0103(10) 0.0342(12)
C18 0.0572(13) 0.0412(11) 0.0437(11) 0.0098(9) 0.0117(10) 0.0275(10)
C19 0.0554(13) 0.0447(11) 0.0468(12) 0.0136(9) 0.0166(10) 0.0298(10)
C20 0.136(3) 0.120(3) 0.087(2) 0.062(2) 0.071(2) 0.107(3)
C21 0.202(5) 0.159(4) 0.123(3) 0.088(3) 0.117(3) 0.153(4)
C22 0.0490(12) 0.0436(11) 0.0461(11) 0.0142(9) 0.0131(9) 0.0276(10)
C23 0.0470(12) 0.0352(10) 0.0444(11) 0.0094(8) 0.0106(9) 0.0206(9)
C24 0.0442(12) 0.0380(10) 0.0479(12) 0.0055(9) 0.0130(9) 0.0207(9)
C25 0.0417(13) 0.0725(17) 0.0650(16) 0.0099(13) 0.0089(11) 0.0279(12)
C26 0.0508(16) 0.101(2) 0.084(2) 0.0168(17) 0.0212(14) 0.0366(16)
C27 0.0490(12) 0.0409(11) 0.0469(12) 0.0076(9) 0.0048(10) 0.0253(10)
C28 0.0487(12) 0.0397(11) 0.0455(11) 0.0126(9) 0.0151(9) 0.0218(10)
C29 0.0450(11) 0.0416(11) 0.0401(10) 0.0159(8) 0.0154(9) 0.0228(9)
C30 0.0459(12) 0.0463(11) 0.0405(11) 0.0168(9) 0.0158(9) 0.0272(10)
C31 0.0458(13) 0.0711(16) 0.0673(16) 0.0132(13) 0.0175(12) 0.0326(12)
C32 0.0607(17) 0.0791(19) 0.106(2) 0.0174(17) 0.0382(17) 0.0417(15)
C33 0.0432(11) 0.0464(11) 0.0389(10) 0.0166(9) 0.0121(9) 0.0227(9)
C34 0.0496(12) 0.0462(11) 0.0337(10) 0.0161(8) 0.0140(9) 0.0248(10)
C35 0.0492(12) 0.0506(12) 0.0408(11) 0.0139(9) 0.0198(9) 0.0285(10)
C36 0.0508(14) 0.0631(15) 0.0693(16) 0.0186(12) 0.0307(12) 0.0306(12)
C37 0.0727(19) 0.0753(18) 0.106(2) 0.0301(17) 0.0515(18) 0.0458(16)
C38 0.0409(11) 0.0479(12) 0.0452(11) 0.0123(9) 0.0150(9) 0.0198(10)
C39 0.0536(13) 0.0508(12) 0.0325(10) 0.0120(9) 0.0112(9) 0.0269(10)
C40 0.0459(12) 0.0445(11) 0.0280(9) 0.0053(8) 0.0054(8) 0.0204(9)
C41 0.0431(11) 0.0476(11) 0.0355(10) 0.0073(9) 0.0050(9) 0.0223(10)
C42 0.0483(15) 0.0772(19) 0.123(3) 0.0434(19) 0.0263(16) 0.0353(14)
C43 0.0543(18) 0.092(2) 0.173(4) 0.056(3) 0.027(2) 0.0447(17)
C44 0.0383(11) 0.0500(12) 0.0354(10) 0.0084(9) 0.0064(8) 0.0178(9)
C45 0.0397(11) 0.0423(11) 0.0286(9) 0.0040(8) 0.0009(8) 0.0159(9)
C46 0.0409(11) 0.0435(11) 0.0283(9) 0.0035(8) 0.0018(8) 0.0198(9)
C47 0.0418(12) 0.0523(12) 0.0412(11) 0.0089(9) 0.0075(9) 0.0209(10)
C48 0.0498(13) 0.0756(17) 0.0497(13) 0.0154(12) 0.0083(11) 0.0354(13)
C49 0.0413(11) 0.0446(11) 0.0305(9) 0.0041(8) 0.0081(8) 0.0174(9)
C50 0.0397(11) 0.0423(11) 0.0370(10) 0.0086(8) 0.0031(8) 0.0132(9)
C51 0.0373(10) 0.0389(10) 0.0367(10) 0.0130(8) 0.0061(8) 0.0136(8)
C52 0.0329(10) 0.0575(13) 0.0411(11) 0.0187(10) 0.0079(9) 0.0192(10)
C53 0.0478(14) 0.116(2) 0.0579(15) 0.0342(16) 0.0191(12) 0.0463(16)
C54 0.0509(16) 0.165(4) 0.075(2) 0.050(2) 0.0226(15) 0.060(2)
C55 0.0418(11) 0.0561(13) 0.0387(11) 0.0162(9) 0.0149(9) 0.0242(10)
C56 0.0387(11) 0.0404(10) 0.0345(10) 0.0118(8) 0.0088(8) 0.0183(9)
C57 0.0364(10) 0.0370(10) 0.0337(10) 0.0090(8) 0.0032(8) 0.0169(8)
C58 0.0463(12) 0.0539(12) 0.0381(11) 0.0043(9) 0.0074(9) 0.0289(10)
C59 0.0519(14) 0.095(2) 0.0492(13) 0.0033(13) 0.0058(11) 0.0459(14)
C60 0.0406(11) 0.0387(10) 0.0344(10) 0.0076(8) 0.0069(8) 0.0195(9)
C61 0.0460(11) 0.0463(11) 0.0333(10) 0.0115(8) 0.0102(9) 0.0236(10)
N3 0.138(4) 0.373(10) 0.210(6) 0.194(6) 0.072(4) 0.135(5)
C62 0.141(4) 0.157(5) 0.111(3) 0.042(3) 0.070(3) 0.062(4)
C63 0.150(4) 0.193(5) 0.061(2) 0.037(3) 0.024(2) 0.091(4)
C64 0.109(4) 0.045(4) 0.052(3) 0.013(2) -0.011(2) 0.009(3)
C65 0.084(2) 0.157(4) 0.0609(19) 0.049(2) 0.0110(17) 0.022(2)
C66 0.150(4) 0.103(3) 0.064(2) -0.0003(19) 0.035(2) 0.026(3)
C6A 0.069(4) 0.072(4) 0.076(4) 0.038(3) 0.024(3) 0.049(3)
C12A 0.055(5) 0.235(13) 0.186(10) 0.131(10) 0.035(6) 0.044(6)
C13A 0.073(7) 0.224(16) 0.156(9) 0.080(9) 0.049(6) 0.055(7)
C15A 0.084(8) 0.250(18) 0.154(10) 0.073(11) 0.045(7) 0.072(10)
C14A 0.101(9) 0.30(2) 0.153(9) 0.072(10) 0.022(7) 0.053(10)
C7A 0.070(6) 0.070(5) 0.079(6) 0.034(5) 0.023(5) 0.028(5)
C64A 0.067(5) 0.041(6) 0.058(4) 0.011(3) 0.013(3) 0.014(4)

loop_
_atom_type_symbol
_atom_type_description
_atom_type_scat_dispersion_real
_atom_type_scat_dispersion_imag
_atom_type_scat_source
C C 0.0180 0.0090 'International Tables Vol C Tables 4.2.6.8 and 6.1.1.4'
H H 0.0000 0.0000 'International Tables Vol C Tables 4.2.6.8 and 6.1.1.4'
N N 0.0310 0.0180 'International Tables Vol C Tables 4.2.6.8 and 6.1.1.4'
O O 0.0490 0.0320 'International Tables Vol C Tables 4.2.6.8 and 6.1.1.4'

loop_
_geom_angle_atom_site_label_1
_geom_angle_atom_site_label_2
_geom_angle_atom_site_label_3
_geom_angle
C19 O3 C20 117.99(18)
C24 O4 C25 117.91(19)
C30 O5 C31 117.57(18)
C35 O6 C36 118.85(18)
C41 O7 C42 118.74(19)
C46 O8 C47 117.50(16)
C52 O9 C53 118.35(19)
C57 O10 C58 117.85(15)
C2 N1 H1 114.8
C2 N1 C3 130.4(2)
C3 N1 H1 114.8
C10 N2 H2 114.5
C10 N2 C11 131.0(2)
C11 N2 H2 114.5
O1 C1 C2 116.86(19)
O1 C1 C16 122.3(2)
C16 C1 C2 120.8(2)
N1 C2 C1 109.62(19)
N1 C2 C8 130.5(2)
C8 C2 C1 119.83(19)
N1 C3 H3A 108.9
N1 C3 H3B 108.9
N1 C3 C4 113.34(17)
H3A C3 H3B 107.7
C4 C3 H3A 108.9
C4 C3 H3B 108.9
C3 C4 H4A 109.0
C3 C4 H4B 109.0
C3 C4 C5 112.84(18)
H4A C4 H4B 107.8
C5 C4 H4A 109.0
C5 C4 H4B 109.0
C4 C5 H5A 105.0
C4 C5 H5B 102.8
C4 C5 C6 112.0(3)
C6 C5 H5A 105.0
C7 C5 C4 120.4(3)
C7 C5 H5A 105.0
C7 C5 C6 108.0(3)
C6A C5 C4 116.8(3)
C6A C5 H5B 102.8
C6A C5 C7A 122.0(5)
C7A C5 C4 106.8(4)
C7A C5 H5B 102.8
C5 C6 H6A 109.5
C5 C6 H6B 109.5
C5 C6 H6C 109.5
H6A C6 H6B 109.5
H6A C6 H6C 109.5
H6B C6 H6C 109.5
C5 C7 H7A 109.5
C5 C7 H7B 109.5
C5 C7 H7C 109.5
H7A C7 H7B 109.5
H7A C7 H7C 109.5
H7B C7 H7C 109.5
C2 C8 C9 117.4(2)
C2 C8 C61 127.92(19)
C9 C8 C61 114.58(19)
O2 C9 C8 121.4(2)
O2 C9 C10 117.8(2)
C8 C9 C10 120.9(2)
N2 C10 C9 118.4(2)
N2 C10 C16 121.6(2)
C16 C10 C9 120.02(19)
N2 C11 H11A 110.0
N2 C11 H11B 110.0
N2 C11 H11C 109.2
N2 C11 H11D 109.2
N2 C11 C12 108.4(3)
N2 C11 C12A 111.9(4)
H11A C11 H11B 108.4
H11C C11 H11D 107.9
C12 C11 H11A 110.0
C12 C11 H11B 110.0
C12A C11 H11C 109.2
C12A C11 H11D 109.2
C11 C12 H12A 108.8
C11 C12 H12B 108.8
C11 C12 C13 113.6(4)
H12A C12 H12B 107.7
C13 C12 H12A 108.8
C13 C12 H12B 108.8
C12 C13 H13 107.6
C12 C13 C14 111.7(8)
C12 C13 C15 110.9(5)
C14 C13 H13 107.6
C15 C13 H13 107.6
C15 C13 C14 111.1(7)
C13 C14 H14A 109.5
C13 C14 H14B 109.5
C13 C14 H14C 109.5
H14A C14 H14B 109.5
H14A C14 H14C 109.5
H14B C14 H14C 109.5
C13 C15 H15A 109.5
C13 C15 H15B 109.5
C13 C15 H15C 109.5
H15A C15 H15B 109.5
H15A C15 H15C 109.5
H15B C15 H15C 109.5
C1 C16 C17 118.1(2)
C10 C16 C1 119.1(2)
C10 C16 C17 122.8(2)
C16 C17 H17A 109.0
C16 C17 H17B 109.0
C16 C17 C18 112.82(18)
H17A C17 H17B 107.8
C18 C17 H17A 109.0
C18 C17 H17B 109.0
C19 C18 C17 122.4(2)
C19 C18 C27 118.1(2)
C27 C18 C17 119.6(2)
O3 C19 C22 122.01(19)
C18 C19 O3 117.48(19)
C18 C19 C22 120.5(2)
O3 C20 H20A 109.8
O3 C20 H20B 109.8
O3 C20 C21 109.3(2)
H20A C20 H20B 108.3
C21 C20 H20A 109.8
C21 C20 H20B 109.8
C20 C21 H21A 109.5
C20 C21 H21B 109.5
C20 C21 H21C 109.5
H21A C21 H21B 109.5
H21A C21 H21C 109.5
H21B C21 H21C 109.5
C19 C22 H22 119.2
C23 C22 C19 121.6(2)
C23 C22 H22 119.2
C22 C23 C24 117.77(19)
C22 C23 C28 121.08(19)
C24 C23 C28 121.15(19)
O4 C24 C23 115.39(19)
O4 C24 C27 124.42(19)
C27 C24 C23 120.2(2)
O4 C25 H25A 110.2
O4 C25 H25B 110.2
O4 C25 C26 107.7(2)
H25A C25 H25B 108.5
C26 C25 H25A 110.2
C26 C25 H25B 110.2
C25 C26 H26A 109.5
C25 C26 H26B 109.5
C25 C26 H26C 109.5
H26A C26 H26B 109.5
H26A C26 H26C 109.5
H26B C26 H26C 109.5
C18 C27 C24 121.7(2)
C18 C27 H27 119.1
C24 C27 H27 119.1
C23 C28 H28A 108.8
C23 C28 H28B 108.8
C23 C28 C29 113.67(17)
H28A C28 H28B 107.7
C29 C28 H28A 108.8
C29 C28 H28B 108.8
C30 C29 C28 120.45(18)
C38 C29 C28 121.37(19)
C38 C29 C30 118.2(2)
O5 C30 C29 116.06(19)
O5 C30 C33 123.49(19)
C33 C30 C29 120.45(19)
O5 C31 H31A 110.3
O5 C31 H31B 110.3
O5 C31 C32 107.0(2)
H31A C31 H31B 108.6
C32 C31 H31A 110.3
C32 C31 H31B 110.3
C31 C32 H32A 109.5
C31 C32 H32B 109.5
C31 C32 H32C 109.5
H32A C32 H32B 109.5
H32A C32 H32C 109.5
H32B C32 H32C 109.5
C30 C33 H33 119.2
C30 C33 C34 121.5(2)
C34 C33 H33 119.2
C33 C34 C35 118.1(2)
C33 C34 C39 119.9(2)
C35 C34 C39 121.88(19)
O6 C35 C34 115.56(19)
O6 C35 C38 123.8(2)
C34 C35 C38 120.62(19)
O6 C36 H36A 110.4
O6 C36 H36B 110.4
O6 C36 C37 106.8(2)
H36A C36 H36B 108.6
C37 C36 H36A 110.4
C37 C36 H36B 110.4
C36 C37 H37A 109.5
C36 C37 H37B 109.5
C36 C37 H37C 109.5
H37A C37 H37B 109.5
H37A C37 H37C 109.5
H37B C37 H37C 109.5
C29 C38 H38 119.5
C35 C38 C29 121.1(2)
C35 C38 H38 119.5
C34 C39 H39A 109.6
C34 C39 H39B 109.6
H39A C39 H39B 108.1
C40 C39 C34 110.43(16)
C40 C39 H39A 109.6
C40 C39 H39B 109.6
C41 C40 C39 121.44(19)
C49 C40 C39 120.57(19)
C49 C40 C41 117.91(19)
O7 C41 C40 115.49(19)
O7 C41 C44 124.0(2)
C44 C41 C40 120.53(19)
O7 C42 H42A 110.4
O7 C42 H42B 110.4
O7 C42 C43 106.8(2)
H42A C42 H42B 108.6
C43 C42 H42A 110.4
C43 C42 H42B 110.4
C42 C43 H43A 109.5
C42 C43 H43B 109.5
C42 C43 H43C 109.5
H43A C43 H43B 109.5
H43A C43 H43C 109.5
H43B C43 H43C 109.5
C41 C44 H44 119.3
C41 C44 C45 121.4(2)
C45 C44 H44 119.3
C44 C45 C46 118.30(19)
C44 C45 C50 120.96(19)
C46 C45 C50 120.74(18)
O8 C46 C45 116.04(18)
O8 C46 C49 123.74(19)
C49 C46 C45 120.21(19)
O8 C47 H47A 110.3
O8 C47 H47B 110.3
O8 C47 C48 107.18(18)
H47A C47 H47B 108.5
C48 C47 H47A 110.3
C48 C47 H47B 110.3
C47 C48 H48A 109.5
C47 C48 H48B 109.5
C47 C48 H48C 109.5
H48A C48 H48B 109.5
H48A C48 H48C 109.5
H48B C48 H48C 109.5
C40 C49 H49 119.2
C46 C49 C40 121.62(19)
C46 C49 H49 119.2
C45 C50 H50A 109.1
C45 C50 H50B 109.1
H50A C50 H50B 107.8
C51 C50 C45 112.68(17)
C51 C50 H50A 109.1
C51 C50 H50B 109.1
C52 C51 C50 121.76(18)
C60 C51 C50 120.56(18)
C60 C51 C52 117.67(18)
O9 C52 C51 115.51(19)
O9 C52 C55 123.72(19)
C51 C52 C55 120.76(19)
O9 C53 H53A 110.4
O9 C53 H53B 110.4
O9 C53 C54 106.8(2)
H53A C53 H53B 108.6
C54 C53 H53A 110.4
C54 C53 H53B 110.4
C53 C54 H54A 109.5
C53 C54 H54B 109.5
C53 C54 H54C 109.5
H54A C54 H54B 109.5
H54A C54 H54C 109.5
H54B C54 H54C 109.5
C52 C55 H55 119.1
C52 C55 C56 121.72(19)
C56 C55 H55 119.1
C55 C56 C57 117.49(18)
C55 C56 C61 120.06(18)
C57 C56 C61 122.44(18)
O10 C57 C56 116.66(17)
O10 C57 C60 122.78(18)
C60 C57 C56 120.54(18)
O10 C58 H58A 110.0
O10 C58 H58B 110.0
O10 C58 C59 108.43(17)
H58A C58 H58B 108.4
C59 C58 H58A 110.0
C59 C58 H58B 110.0
C58 C59 H59A 109.5
C58 C59 H59B 109.5
C58 C59 H59C 109.5
H59A C59 H59B 109.5
H59A C59 H59C 109.5
H59B C59 H59C 109.5
C51 C60 C57 121.80(19)
C51 C60 H60 119.1
C57 C60 H60 119.1
C8 C61 C56 114.17(16)
C8 C61 H61A 108.7
C8 C61 H61B 108.7
C56 C61 H61A 108.7
C56 C61 H61B 108.7
H61A C61 H61B 107.6
H3C N3 H3D 120.0
C62 N3 H3C 120.0
C62 N3 H3D 120.0
N3 C62 H62A 104.0
N3 C62 H62B 104.0
N3 C62 C63 132.8(5)
H62A C62 H62B 105.5
C63 C62 H62A 104.0
C63 C62 H62B 104.0
C62 C63 H63C 103.8
C62 C63 H63D 103.8
C62 C63 H63A 104.0
C62 C63 H63B 104.0
H63C C63 H63D 105.4
H63A C63 H63B 105.5
C64 C63 C62 132.8(5)
C64 C63 H63A 104.0
C64 C63 H63B 104.0
C64A C63 C62 133.7(5)
C64A C63 H63C 103.8
C64A C63 H63D 103.8
C63 C64 H64 105.5
C63 C64 C65 116.1(6)
C63 C64 C66 115.5(5)
C65 C64 H64 105.5
C66 C64 H64 105.5
C66 C64 C65 107.6(5)
C64 C65 H65A 109.5
C64 C65 H65B 109.5
C64 C65 H65C 109.5
H65A C65 H65B 109.5
H65A C65 H65C 109.5
H65B C65 H65C 109.5
H65D C65 H65E 109.5
H65D C65 H65F 109.5
H65E C65 H65F 109.5
C64A C65 H65D 109.5
C64A C65 H65E 109.5
C64A C65 H65F 109.5
C64 C66 H66A 109.5
C64 C66 H66B 109.5
C64 C66 H66C 109.5
H66A C66 H66B 109.5
H66A C66 H66C 109.5
H66B C66 H66C 109.5
H66D C66 H66E 109.5
H66D C66 H66F 109.5
H66E C66 H66F 109.5
C64A C66 H66D 109.5
C64A C66 H66E 109.5
C64A C66 H66F 109.5
C5 C6A H6AA 109.5
C5 C6A H6AB 109.5
C5 C6A H6AC 109.5
H6AA C6A H6AB 109.5
H6AA C6A H6AC 109.5
H6AB C6A H6AC 109.5
C11 C12A H12C 108.7
C11 C12A H12D 108.7
C11 C12A C13A 114.3(11)
H12C C12A H12D 107.6
C13A C12A H12C 108.7
C13A C12A H12D 108.7
C12A C13A H13A 107.5
C15A C13A C12A 97.0(16)
C15A C13A H13A 107.5
C14A C13A C12A 116.2(13)
C14A C13A H13A 107.5
C14A C13A C15A 120.0(17)
C13A C15A H15D 109.5
C13A C15A H15E 109.5
C13A C15A H15F 109.5
H15D C15A H15E 109.5
H15D C15A H15F 109.5
H15E C15A H15F 109.5
C13A C14A H14D 109.5
C13A C14A H14E 109.5
C13A C14A H14F 109.5
H14D C14A H14E 109.5
H14D C14A H14F 109.5
H14E C14A H14F 109.5
C5 C7A H7AA 109.5
C5 C7A H7AB 109.5
C5 C7A H7AC 109.5
H7AA C7A H7AB 109.5
H7AA C7A H7AC 109.5
H7AB C7A H7AC 109.5
C63 C64A C65 115.8(6)
C63 C64A C66 117.5(6)
C63 C64A H64A 106.2
C65 C64A H64A 106.2
C66 C64A C65 104.1(6)
C66 C64A H64A 106.2

loop_
_geom_bond_atom_site_label_1
_geom_bond_atom_site_label_2
_geom_bond_distance
O1 C1 1.245(3)
O2 C9 1.239(3)
O3 C19 1.387(3)
O3 C20 1.421(3)
O4 C24 1.378(3)
O4 C25 1.422(3)
O5 C30 1.378(2)
O5 C31 1.426(3)
O6 C35 1.387(2)
O6 C36 1.414(3)
O7 C41 1.385(3)
O7 C42 1.392(3)
O8 C46 1.379(2)
O8 C47 1.427(3)
O9 C52 1.384(3)
O9 C53 1.419(3)
O10 C57 1.384(2)
O10 C58 1.426(2)
N1 H1 0.8800
N1 C2 1.335(3)
N1 C3 1.457(3)
N2 H2 0.8800
N2 C10 1.337(3)
N2 C11 1.454(3)
C1 C2 1.535(3)
C1 C16 1.420(3)
C2 C8 1.383(3)
C3 H3A 0.9900
C3 H3B 0.9900
C3 C4 1.523(3)
C4 H4A 0.9900
C4 H4B 0.9900
C4 C5 1.525(3)
C5 H5A 1.0000
C5 H5B 1.0000
C5 C6 1.592(6)
C5 C7 1.458(5)
C5 C6A 1.379(7)
C5 C7A 1.469(9)
C6 H6A 0.9800
C6 H6B 0.9800
C6 H6C 0.9800
C7 H7A 0.9800
C7 H7B 0.9800
C7 H7C 0.9800
C8 C9 1.436(3)
C8 C61 1.522(3)
C9 C10 1.519(3)
C10 C16 1.368(3)
C11 H11A 0.9900
C11 H11B 0.9900
C11 H11C 0.9900
C11 H11D 0.9900
C11 C12 1.474(5)
C11 C12A 1.502(11)
C12 H12A 0.9900
C12 H12B 0.9900
C12 C13 1.507(8)
C13 H13 1.0000
C13 C14 1.526(16)
C13 C15 1.519(7)
C14 H14A 0.9800
C14 H14B 0.9800
C14 H14C 0.9800
C15 H15A 0.9800
C15 H15B 0.9800
C15 H15C 0.9800
C16 C17 1.519(3)
C17 H17A 0.9900
C17 H17B 0.9900
C17 C18 1.530(3)
C18 C19 1.386(3)
C18 C27 1.390(3)
C19 C22 1.395(3)
C20 H20A 0.9900
C20 H20B 0.9900
C20 C21 1.492(4)
C21 H21A 0.9800
C21 H21B 0.9800
C21 H21C 0.9800
C22 H22 0.9500
C22 C23 1.389(3)
C23 C24 1.401(3)
C23 C28 1.516(3)
C24 C27 1.392(3)
C25 H25A 0.9900
C25 H25B 0.9900
C25 C26 1.503(4)
C26 H26A 0.9800
C26 H26B 0.9800
C26 H26C 0.9800
C27 H27 0.9500
C28 H28A 0.9900
C28 H28B 0.9900
C28 C29 1.518(3)
C29 C30 1.394(3)
C29 C38 1.392(3)
C30 C33 1.385(3)
C31 H31A 0.9900
C31 H31B 0.9900
C31 C32 1.513(4)
C32 H32A 0.9800
C32 H32B 0.9800
C32 H32C 0.9800
C33 H33 0.9500
C33 C34 1.389(3)
C34 C35 1.390(3)
C34 C39 1.517(3)
C35 C38 1.391(3)
C36 H36A 0.9900
C36 H36B 0.9900
C36 C37 1.511(3)
C37 H37A 0.9800
C37 H37B 0.9800
C37 H37C 0.9800
C38 H38 0.9500
C39 H39A 0.9900
C39 H39B 0.9900
C39 C40 1.515(3)
C40 C41 1.400(3)
C40 C49 1.390(3)
C41 C44 1.386(3)
C42 H42A 0.9900
C42 H42B 0.9900
C42 C43 1.517(4)
C43 H43A 0.9800
C43 H43B 0.9800
C43 H43C 0.9800
C44 H44 0.9500
C44 C45 1.389(3)
C45 C46 1.397(3)
C45 C50 1.522(3)
C46 C49 1.389(3)
C47 H47A 0.9900
C47 H47B 0.9900
C47 C48 1.510(3)
C48 H48A 0.9800
C48 H48B 0.9800
C48 H48C 0.9800
C49 H49 0.9500
C50 H50A 0.9900
C50 H50B 0.9900
C50 C51 1.519(3)
C51 C52 1.392(3)
C51 C60 1.390(3)
C52 C55 1.392(3)
C53 H53A 0.9900
C53 H53B 0.9900
C53 C54 1.509(4)
C54 H54A 0.9800
C54 H54B 0.9800
C54 H54C 0.9800
C55 H55 0.9500
C55 C56 1.395(3)
C56 C57 1.396(3)
C56 C61 1.533(3)
C57 C60 1.396(3)
C58 H58A 0.9900
C58 H58B 0.9900
C58 C59 1.502(3)
C59 H59A 0.9800
C59 H59B 0.9800
C59 H59C 0.9800
C60 H60 0.9500
C61 H61A 0.9900
C61 H61B 0.9900
N3 H3C 0.8800
N3 H3D 0.8800
N3 C62 1.299(6)
C62 H62A 0.9900
C62 H62B 0.9900
C62 C63 1.423(5)
C63 H63C 0.9900
C63 H63D 0.9900
C63 H63A 0.9900
C63 H63B 0.9900
C63 C64 1.412(6)
C63 C64A 1.363(9)
C64 H64 1.0000
C64 C65 1.517(6)
C64 C66 1.475(8)
C65 H65A 0.9800
C65 H65B 0.9800
C65 H65C 0.9800
C65 H65D 0.9800
C65 H65E 0.9800
C65 H65F 0.9800
C65 C64A 1.569(8)
C66 H66A 0.9800
C66 H66B 0.9800
C66 H66C 0.9800
C66 H66D 0.9800
C66 H66E 0.9800
C66 H66F 0.9800
C66 C64A 1.492(9)
C6A H6AA 0.9800
C6A H6AB 0.9800
C6A H6AC 0.9800
C12A H12C 0.9900
C12A H12D 0.9900
C12A C13A 1.69(2)
C13A H13A 1.0000
C13A C15A 1.52(3)
C13A C14A 1.39(3)
C15A H15D 0.9800
C15A H15E 0.9800
C15A H15F 0.9800
C14A H14D 0.9800
C14A H14E 0.9800
C14A H14F 0.9800
C7A H7AA 0.9800
C7A H7AB 0.9800
C7A H7AC 0.9800
C64A H64A 1.0000

loop_
_geom_torsion_atom_site_label_1
_geom_torsion_atom_site_label_2
_geom_torsion_atom_site_label_3
_geom_torsion_atom_site_label_4
_geom_torsion
O1 C1 C2 N1 2.5(3)
O1 C1 C2 C8 -176.9(2)
O1 C1 C16 C10 -177.3(2)
O1 C1 C16 C17 3.7(3)
O2 C9 C10 N2 -12.0(3)
O2 C9 C10 C16 168.6(2)
O3 C19 C22 C23 178.9(2)
O4 C24 C27 C18 177.6(2)
O5 C30 C33 C34 -178.30(18)
O6 C35 C38 C29 -177.74(19)
O7 C41 C44 C45 -179.52(19)
O8 C46 C49 C40 -177.77(18)
O9 C52 C55 C56 -179.4(2)
O10 C57 C60 C51 178.20(18)
N1 C2 C8 C9 168.9(2)
N1 C2 C8 C61 -6.8(4)
N1 C3 C4 C5 174.17(19)
N2 C10 C16 C1 -179.2(2)
N2 C10 C16 C17 -0.3(3)
N2 C11 C12 C13 -176.5(4)
N2 C11 C12A C13A 165.7(9)
C1 C2 C8 C9 -11.9(3)
C1 C2 C8 C61 172.42(18)
C1 C16 C17 C18 98.0(2)
C2 N1 C3 C4 -71.5(3)
C2 C1 C16 C10 4.7(3)
C2 C1 C16 C17 -174.28(18)
C2 C8 C9 O2 -163.0(2)
C2 C8 C9 C10 17.0(3)
C2 C8 C61 C56 -106.3(2)
C3 N1 C2 C1 171.9(2)
C3 N1 C2 C8 -8.9(4)
C3 C4 C5 C6 162.7(4)
C3 C4 C5 C7 -68.7(4)
C3 C4 C5 C6A 53.8(4)
C3 C4 C5 C7A -165.6(5)
C8 C9 C10 N2 168.09(19)
C8 C9 C10 C16 -11.4(3)
C9 C8 C61 C56 77.9(2)
C9 C10 C16 C1 0.2(3)
C9 C10 C16 C17 179.15(18)
C10 N2 C11 C12 178.4(3)
C10 N2 C11 C12A -139.6(5)
C10 C16 C17 C18 -81.0(3)
C11 N2 C10 C9 -0.2(4)
C11 N2 C10 C16 179.2(3)
C11 C12 C13 C14 -61.3(8)
C11 C12 C13 C15 174.2(5)
C11 C12A C13A C15A 86.8(15)
C11 C12A C13A C14A -144.7(17)
C16 C1 C2 N1 -179.35(19)
C16 C1 C2 C8 1.3(3)
C16 C17 C18 C19 105.6(2)
C16 C17 C18 C27 -74.0(3)
C17 C18 C19 O3 2.2(3)
C17 C18 C19 C22 -177.1(2)
C17 C18 C27 C24 179.0(2)
C18 C19 C22 C23 -1.8(3)
C19 O3 C20 C21 -163.6(3)
C19 C18 C27 C24 -0.6(3)
C19 C22 C23 C24 -0.8(3)
C19 C22 C23 C28 179.9(2)
C20 O3 C19 C18 154.8(3)
C20 O3 C19 C22 -25.9(4)
C22 C23 C24 O4 -177.01(18)
C22 C23 C24 C27 2.6(3)
C22 C23 C28 C29 -97.7(2)
C23 C24 C27 C18 -2.0(3)
C23 C28 C29 C30 81.8(2)
C23 C28 C29 C38 -98.4(2)
C24 O4 C25 C26 -177.3(2)
C24 C23 C28 C29 83.1(3)
C25 O4 C24 C23 179.9(2)
C25 O4 C24 C27 0.3(3)
C27 C18 C19 O3 -178.20(19)
C27 C18 C19 C22 2.5(3)
C28 C23 C24 O4 2.3(3)
C28 C23 C24 C27 -178.04(19)
C28 C29 C30 O5 0.0(3)
C28 C29 C30 C33 179.80(18)
C28 C29 C38 C35 178.45(19)
C29 C30 C33 C34 1.9(3)
C30 O5 C31 C32 173.7(2)
C30 C29 C38 C35 -1.7(3)
C30 C33 C34 C35 -2.0(3)
C30 C33 C34 C39 175.17(18)
C31 O5 C30 C29 178.58(19)
C31 O5 C30 C33 -1.2(3)
C33 C34 C35 O6 179.64(18)
C33 C34 C35 C38 0.2(3)
C33 C34 C39 C40 -83.8(2)
C34 C35 C38 C29 1.6(3)
C34 C39 C40 C41 87.9(2)
C34 C39 C40 C49 -88.9(2)
C35 O6 C36 C37 170.6(2)
C35 C34 C39 C40 93.2(2)
C36 O6 C35 C34 -176.05(19)
C36 O6 C35 C38 3.3(3)
C38 C29 C30 O5 -179.84(18)
C38 C29 C30 C33 -0.1(3)
C39 C34 C35 O6 2.5(3)
C39 C34 C35 C38 -176.88(19)
C39 C40 C41 O7 3.8(3)
C39 C40 C41 C44 -176.49(19)
C39 C40 C49 C46 175.47(18)
C40 C41 C44 C45 0.8(3)
C41 O7 C42 C43 -175.3(3)
C41 C40 C49 C46 -1.5(3)
C41 C44 C45 C46 -1.0(3)
C41 C44 C45 C50 178.63(19)
C42 O7 C41 C40 178.7(2)
C42 O7 C41 C44 -1.0(4)
C44 C45 C46 O8 179.09(16)
C44 C45 C46 C49 -0.1(3)
C44 C45 C50 C51 -93.6(2)
C45 C46 C49 C40 1.3(3)
C45 C50 C51 C52 85.5(2)
C45 C50 C51 C60 -93.5(2)
C46 O8 C47 C48 -179.93(17)
C46 C45 C50 C51 86.0(2)
C47 O8 C46 C45 177.99(17)
C47 O8 C46 C49 -2.9(3)
C49 C40 C41 O7 -179.28(17)
C49 C40 C41 C44 0.4(3)
C50 C45 C46 O8 -0.5(3)
C50 C45 C46 C49 -179.67(18)
C50 C51 C52 O9 1.3(3)
C50 C51 C52 C55 -179.1(2)
C50 C51 C60 C57 178.54(18)
C51 C52 C55 C56 1.1(3)
C52 O9 C53 C54 179.1(2)
C52 C51 C60 C57 -0.5(3)
C52 C55 C56 C57 -1.5(3)
C52 C55 C56 C61 179.5(2)
C53 O9 C52 C51 -174.6(2)
C53 O9 C52 C55 5.9(3)
C55 C56 C57 O10 -177.31(17)
C55 C56 C57 C60 0.9(3)
C55 C56 C61 C8 -80.3(2)
C56 C57 C60 C51 0.1(3)
C57 O10 C58 C59 -170.3(2)
C57 C56 C61 C8 100.8(2)
C58 O10 C57 C56 -174.73(18)
C58 O10 C57 C60 7.1(3)
C60 C51 C52 O9 -179.62(18)
C60 C51 C52 C55 -0.1(3)
C61 C8 C9 O2 13.3(3)
C61 C8 C9 C10 -166.76(17)
C61 C56 C57 O10 1.7(3)
C61 C56 C57 C60 179.88(18)
N3 C62 C63 C64 -157.3(8)
N3 C62 C63 C64A 156.1(10)
C62 C63 C64 C65 -42.5(12)
C62 C63 C64 C66 -169.9(6)
C62 C63 C64A C65 43.7(14)
C62 C63 C64A C66 167.6(6)
